data_1100476
loop_
_publ_author_name
'Kunkel, Frank'
'Harms, Klaus'
'Kang, Hak-Chul'
'Massa, Werner'
'Dehnicke, Kurt'

_publ_section_title
;
 \"Uber die Reaktion von SbPh~3~ mit S~3~N~2~Cl~2~ Kristallstrukturen
 von [xxx] und [(Ph~3~SbCl~2~)~2~&#x00B7;S~4~N~4~] /
 On the Reaction of SbPh~3~ with S~3~N~2~Cl~2~. Crystal Structures
 of [xxx] and [(Ph~3~SbCl~2~)~2~&#x00B7;S~4~N~4~]
;
_journal_coden_ASTM ZNBSEN
_journal_issue 2
_journal_name_full
;
 Zeitschrift f\"ur Naturforschung, B: A Journal of Chemical Sciences
;
_journal_page_first 193
_journal_page_last 198
_journal_paper_doi 10.1515/znb-1997-0208
_journal_volume 52
_journal_year 1997
_chemical_formula_sum 'C18 H15 N2 S2 Sb'
_space_group_IT_number 14
_symmetry_cell_setting monoclinic
_symmetry_space_group_name_Hall '-P 2yn'
_symmetry_space_group_name_H-M 'P 1 21/n 1'
_cell_angle_alpha 90
_cell_angle_beta 91.09(1)
_cell_angle_gamma 90
_cell_formula_units_Z 4
_cell_length_a 7.594(1)
_cell_length_b 14.485(3)
_cell_length_c 15.576(2)
_cod_original_sg_symbol_H-M 'P 21/n'
_cod_original_formula_sum 'C18 H15 N2 S2 Sb1'
_cod_database_code 1100476

loop_
_symmetry_equiv_pos_site_id
_symmetry_equiv_pos_as_xyz
1 x,y,z
2 1/2-x,1/2+y,1/2-z
3 -x,-y,-z
4 -1/2+x,-1/2-y,-1/2+z

loop_
_atom_site_label
_atom_site_type_symbol
_atom_site_fract_x
_atom_site_fract_y
_atom_site_fract_z
Sb1 Sb 0.14532(3) 0.25625(1) 0.07633(1)
C1 C -0.0310(4) 0.3415(2) 0.0055(2)
C2 C -0.0386(5) 0.3355(3) -0.0827(2)
H1 H 0.0385(5) 0.2947(3) -0.1115(2)
C3 C -0.1575(5) 0.3884(3) -0.1298(3)
H2 H -0.1630(5) 0.3833(3) -0.1906(3)
C4 C -0.2671(5) 0.4480(3) -0.0887(3)
H3 H -0.3483(5) 0.4846(3) -0.1211(3)
C5 C -0.2601(6) 0.4553(3) -0.0006(3)
H4 H -0.3349(6) 0.4977(3) 0.0277(3)
C6 C -0.1447(5) 0.4012(3) 0.0467(2)
H5 H -0.1430(5) 0.4048(3) 0.1076(2)
C7 C -0.0553(4) 0.1798(2) 0.1434(2)
C8 C -0.1915(4) 0.1417(2) 0.0936(2)
H6 H -0.1968(4) 0.1527(2) 0.0335(2)
C9 C -0.3191(5) 0.0880(2) 0.1316(3)
H7 H -0.4103(5) 0.0613(2) 0.0971(3)
C10 C -0.3150(5) 0.0728(2) 0.2187(3)
H8 H -0.4043(5) 0.0368(2) 0.2444(3)
C11 C -0.1808(5) 0.1099(2) 0.2684(2)
H9 H -0.1778(5) 0.0995(2) 0.3287(2)
C12 C -0.0500(5) 0.1624(2) 0.2309(2)
H10 H 0.0435(5) 0.1866(2) 0.2654(2)
C13 C 0.2676(4) 0.3231(2) 0.1831(2)
C14 C 0.1662(5) 0.3669(2) 0.2444(2)
H11 H 0.0414(5) 0.3645(2) 0.2398(2)
C15 C 0.2465(5) 0.4140(2) 0.3119(2)
H12 H 0.1769(5) 0.4450(2) 0.3530(2)
C16 C 0.4295(5) 0.4158(3) 0.3196(2)
H13 H 0.4852(5) 0.4485(3) 0.3655(2)
C17 C 0.5295(5) 0.3699(3) 0.2603(3)
H14 H 0.6542(5) 0.3699(3) 0.2665(3)
C18 C 0.4506(5) 0.3239(2) 0.1919(2)
H15 H 0.5209(5) 0.2930(2) 0.1510(2)
S1 S 0.45852(12) 0.22915(6) -0.05551(6)
S2 S 0.22699(12) 0.10333(6) 0.01601(6)
N1 N 0.3609(4) 0.3000(2) -0.0034(2)
N2 N 0.3947(4) 0.1251(2) -0.0490(2)

loop_
_atom_type_symbol
_atom_type_radius_bond
C 0.68
H 0.23
N 0.68
S 1.02
Sb 1.46
